data_1537079
loop_
_publ_author_name
'Roehr, C.'
'George, R.'

_publ_section_title
;
 Das Submetallat Ba17 Al3 O7: Der erste Vertreter einer neuen
 Verbindungsklasse.
;
_journal_name_full 'Angewandte Chemie (Edition international)'
_journal_page_first 2115
_journal_page_last 2116
_journal_volume 34
_journal_year 1995
_chemical_formula_sum 'Al3 Ba17 O7'
_chemical_name_systematic 'Ba17 Al3 O7'
_space_group_IT_number 138
_symmetry_space_group_name_Hall '-P 4ac 2ac'
_symmetry_space_group_name_H-M 'P 42/n c m :2'
_cell_angle_alpha 90
_cell_angle_beta 90
_cell_angle_gamma 90
_cell_formula_units_Z 4
_cell_length_a 14.808
_cell_length_b 14.808
_cell_length_c 18.862
_cell_volume 4136.000
_citation_journal_id_ASTM ACIEAY
_cod_data_source_file Roehr_ACIEAY_1995_1783.cif
_cod_data_source_block Al3Ba17O7
_cod_original_cell_volume 4136
_cod_database_code 1537079

loop_
_symmetry_equiv_pos_as_xyz
x,y,z
-y+1/2,x,z+1/2
-x+1/2,-y+1/2,z
y,-x+1/2,z+1/2
x+1/2,-y,-z+1/2
y+1/2,x+1/2,-z
-x,y+1/2,-z+1/2
-y,-x,-z
-x,-y,-z
y-1/2,-x,-z-1/2
x-1/2,y-1/2,-z
-y,x-1/2,-z-1/2
-x-1/2,y,z-1/2
-y-1/2,-x-1/2,z
x,-y-1/2,z-1/2
y,x,z

loop_
_atom_site_label
_atom_site_type_symbol
_atom_site_fract_x
_atom_site_fract_y
_atom_site_fract_z
_atom_site_occupancy
_atom_site_U_iso_or_equiv
Ba4 Ba -0.24103 0.01833 0.22076 1 0.0
Ba5 Ba -0.12393 -0.12393 0.47252 1 0.0
Al2 Al -0.25 0.25 0.25 1 0.0
O3 O -0.25 -0.25 0.3104 1 0.0
Al1 Al -0.1593 -0.1593 0.3066 1 0.0
O2 O -0.1241 -0.1241 0.2118 1 0.0
Ba7 Ba -0.25 -0.25 0.16522 1 0.0
O1 O -0.0475 -0.1978 0.353 1 0.0
Ba3 Ba -0.06071 -0.06071 0.09822 1 0.0
Ba2 Ba 0.74755 0.09534 0.41174 1 0.0
Ba6 Ba 0.13186 0.13186 0.13884 1 0.0
Ba1 Ba -0.01262 -0.01262 0.31079 1 0.0
